data_7061344
loop_
_publ_author_name
'Podjed, Nina'
'Modec, Barbara'
'Cl\'erac, Rodolphe'
'Rouzi\`eres, Mathieu'
'Alcaide, Mar\'ia M.'
'L\'opez-Serrano, Joaqu\'in'

_publ_section_title
;
 Structural diversity and magnetic properties of copper(ii) quinaldinate
 compounds with amino alcohols
;
_journal_issue 15
_journal_name_full 'New Journal of Chemistry'
_journal_page_first 6899
_journal_page_last 6920
_journal_paper_doi 10.1039/D2NJ00296E
_journal_volume 46
_journal_year 2022
_chemical_formula_moiety '2(C11.5 H10.5 Cu0.5 N1.5 O2.5)'
_chemical_formula_sum 'C23 H21 Cu N3 O5'
_chemical_formula_weight 482.97
_space_group_crystal_system monoclinic
_space_group_IT_number 15
_space_group_name_Hall '-C 2yc'
_space_group_name_H-M_alt 'C 1 2/c 1'
_atom_sites_solution_hydrogens mixed
_atom_sites_solution_primary dual
_audit_creation_date 2022-02-17
_audit_creation_method
;
Olex2 1.2
(compiled 2018.05.29 svn.r3508 for OlexSys, GUI svn.r5506)
;
_audit_update_record
;
2022-02-17 deposited with the CCDC.	2022-03-01 downloaded from the CCDC.
;
_cell_angle_alpha 90
_cell_angle_beta 107.901(3)
_cell_angle_gamma 90
_cell_formula_units_Z 4
_cell_length_a 19.2147(5)
_cell_length_b 7.9105(2)
_cell_length_c 14.0321(4)
_cell_measurement_reflns_used 5153
_cell_measurement_temperature 150.00(10)
_cell_measurement_theta_max 74.5110
_cell_measurement_theta_min 4.8230
_cell_volume 2029.60(10)
_computing_cell_refinement
;
CrysAlisPro, Agilent Technologies,
Version 1.171.36.28 (release 01-02-2013 CrysAlis171 .NET)
(compiled Feb  1 2013,16:14:44)
;
_computing_data_collection
;
CrysAlisPro, Agilent Technologies,
Version 1.171.36.28 (release 01-02-2013 CrysAlis171 .NET)
(compiled Feb  1 2013,16:14:44)
;
_computing_data_reduction
;
CrysAlisPro, Agilent Technologies,
Version 1.171.36.28 (release 01-02-2013 CrysAlis171 .NET)
(compiled Feb  1 2013,16:14:44)
;
_computing_molecular_graphics 'Olex2 (Dolomanov et al., 2009)'
_computing_publication_material 'Olex2 (Dolomanov et al., 2009)'
_computing_structure_refinement 'ShelXL (Sheldrick, 2015)'
_computing_structure_solution 'ShelXT (Sheldrick, 2015)'
_diffrn_ambient_temperature 150.00(10)
_diffrn_detector_area_resol_mean 10.4933
_diffrn_measured_fraction_theta_full 0.999
_diffrn_measured_fraction_theta_max 0.997
_diffrn_measurement_details
;
#__ type_ start__ end____ width___ exp.time_
  1 omega  -48.00   35.00   1.0000    1.0000
omega____ theta____ kappa____ phi______ frames
    -      -40.5153   37.0000 -180.0000 83

#__ type_ start__ end____ width___ exp.time_
  2 omega  -53.00   -9.00   1.0000    1.0000
omega____ theta____ kappa____ phi______ frames
    -      -40.5153  -77.0000 -150.0000 44

#__ type_ start__ end____ width___ exp.time_
  3 omega -119.00  -77.00   1.0000    1.0000
omega____ theta____ kappa____ phi______ frames
    -      -40.5153  -77.0000 -150.0000 42

#__ type_ start__ end____ width___ exp.time_
  4 omega   15.00   50.00   1.0000    1.0000
omega____ theta____ kappa____ phi______ frames
    -       40.5153   37.0000 -180.0000 35

#__ type_ start__ end____ width___ exp.time_
  5 omega   13.00   60.00   1.0000    1.0000
omega____ theta____ kappa____ phi______ frames
    -       40.5153   57.0000 -120.0000 47

#__ type_ start__ end____ width___ exp.time_
  6 omega   55.00  126.00   1.0000    1.0000
omega____ theta____ kappa____ phi______ frames
    -       40.5153 -178.0000  -30.0000 71

#__ type_ start__ end____ width___ exp.time_
  7 omega -133.00  -73.00   1.0000    4.0000
omega____ theta____ kappa____ phi______ frames
    -      -61.5000  -77.0000  -90.0000 60

#__ type_ start__ end____ width___ exp.time_
  8 omega  -58.00  -29.00   1.0000    4.0000
omega____ theta____ kappa____ phi______ frames
    -      -61.5000  -77.0000 -120.0000 29

#__ type_ start__ end____ width___ exp.time_
  9 omega  -70.00  -29.00   1.0000    4.0000
omega____ theta____ kappa____ phi______ frames
    -      -61.5000  -77.0000  150.0000 41

#__ type_ start__ end____ width___ exp.time_
 10 omega  -61.00  -28.00   1.0000    4.0000
omega____ theta____ kappa____ phi______ frames
    -      -61.5000  -77.0000 -180.0000 33

#__ type_ start__ end____ width___ exp.time_
 11 omega  -56.00  -31.00   1.0000    4.0000
omega____ theta____ kappa____ phi______ frames
    -      -61.5000  -77.0000 -150.0000 25

#__ type_ start__ end____ width___ exp.time_
 12 omega  -53.00  -28.00   1.0000    4.0000
omega____ theta____ kappa____ phi______ frames
    -      -61.5000  -77.0000  -90.0000 25

#__ type_ start__ end____ width___ exp.time_
 13 omega   81.00  173.00   1.0000    4.0000
omega____ theta____ kappa____ phi______ frames
    -      109.5000   61.0000 -180.0000 92

#__ type_ start__ end____ width___ exp.time_
 14 omega  103.00  129.00   1.0000    4.0000
omega____ theta____ kappa____ phi______ frames
    -      109.5000   77.0000  150.0000 26

#__ type_ start__ end____ width___ exp.time_
 15 omega   80.00  105.00   1.0000    4.0000
omega____ theta____ kappa____ phi______ frames
    -      109.5000   61.0000 -150.0000 25

#__ type_ start__ end____ width___ exp.time_
 16 omega  142.00  173.00   1.0000    4.0000
omega____ theta____ kappa____ phi______ frames
    -      109.5000   61.0000  -90.0000 31

#__ type_ start__ end____ width___ exp.time_
 17 omega   76.00  101.00   1.0000    4.0000
omega____ theta____ kappa____ phi______ frames
    -      109.5000  -94.0000   90.0000 25

#__ type_ start__ end____ width___ exp.time_
 18 omega  146.00  172.00   1.0000    4.0000
omega____ theta____ kappa____ phi______ frames
    -      109.5000   15.0000  -90.0000 26

#__ type_ start__ end____ width___ exp.time_
 19 omega   76.00  102.00   1.0000    4.0000
omega____ theta____ kappa____ phi______ frames
    -      109.5000   77.0000 -180.0000 26

#__ type_ start__ end____ width___ exp.time_
 20 omega   81.00  131.00   1.0000    4.0000
omega____ theta____ kappa____ phi______ frames
    -      109.5000   61.0000  -90.0000 50

#__ type_ start__ end____ width___ exp.time_
 21 omega   78.00  104.00   1.0000    4.0000
omega____ theta____ kappa____ phi______ frames
    -      109.5000   77.0000 -120.0000 26

#__ type_ start__ end____ width___ exp.time_
 22 omega   31.00   63.00   1.0000    4.0000
omega____ theta____ kappa____ phi______ frames
    -      109.5000  -77.0000  150.0000 32

#__ type_ start__ end____ width___ exp.time_
 23 omega   73.00  142.00   1.0000    4.0000
omega____ theta____ kappa____ phi______ frames
    -      109.5000  -77.0000  150.0000 69

#__ type_ start__ end____ width___ exp.time_
 24 omega   76.00  101.00   1.0000    4.0000
omega____ theta____ kappa____ phi______ frames
    -      109.5000   77.0000  -90.0000 25

#__ type_ start__ end____ width___ exp.time_
 25 omega  136.00  165.00   1.0000    4.0000
omega____ theta____ kappa____ phi______ frames
    -      109.5000  111.0000 -180.0000 29

#__ type_ start__ end____ width___ exp.time_
 26 omega   76.00  102.00   1.0000    4.0000
omega____ theta____ kappa____ phi______ frames
    -      109.5000   77.0000  150.0000 26

#__ type_ start__ end____ width___ exp.time_
 27 omega   85.00  111.00   1.0000    4.0000
omega____ theta____ kappa____ phi______ frames
    -      109.5000   61.0000  150.0000 26

#__ type_ start__ end____ width___ exp.time_
 28 omega   26.00   51.00   1.0000    4.0000
omega____ theta____ kappa____ phi______ frames
    -      109.5000  -94.0000   90.0000 25

#__ type_ start__ end____ width___ exp.time_
 29 omega   32.00   90.00   1.0000    4.0000
omega____ theta____ kappa____ phi______ frames
    -      109.5000  -30.0000  120.0000 58

#__ type_ start__ end____ width___ exp.time_
 30 omega   47.00   74.00   1.0000    4.0000
omega____ theta____ kappa____ phi______ frames
    -      109.5000  -77.0000   30.0000 27

#__ type_ start__ end____ width___ exp.time_
 31 omega   48.00   98.00   1.0000    4.0000
omega____ theta____ kappa____ phi______ frames
    -      109.5000  -45.0000   60.0000 50

#__ type_ start__ end____ width___ exp.time_
 32 omega   81.00  116.00   1.0000    4.0000
omega____ theta____ kappa____ phi______ frames
    -      109.5000   77.0000   90.0000 35

#__ type_ start__ end____ width___ exp.time_
 33 omega   80.00  107.00   1.0000    4.0000
omega____ theta____ kappa____ phi______ frames
    -      109.5000   61.0000  120.0000 27

#__ type_ start__ end____ width___ exp.time_
 34 omega   88.00  177.00   1.0000    4.0000
omega____ theta____ kappa____ phi______ frames
    -      109.5000   45.0000  150.0000 89

#__ type_ start__ end____ width___ exp.time_
 35 omega   81.00  107.00   1.0000    4.0000
omega____ theta____ kappa____ phi______ frames
    -      109.5000   61.0000 -120.0000 26

#__ type_ start__ end____ width___ exp.time_
 36 omega  129.00  157.00   1.0000    4.0000
omega____ theta____ kappa____ phi______ frames
    -      109.5000   77.0000   90.0000 28

#__ type_ start__ end____ width___ exp.time_
 37 omega   44.00   90.00   1.0000    4.0000
omega____ theta____ kappa____ phi______ frames
    -      109.5000  -94.0000 -150.0000 46

#__ type_ start__ end____ width___ exp.time_
 38 omega   94.00  178.00   1.0000    4.0000
omega____ theta____ kappa____ phi______ frames
    -      109.5000   45.0000   60.0000 84

#__ type_ start__ end____ width___ exp.time_
 39 omega   82.00  150.00   1.0000    4.0000
omega____ theta____ kappa____ phi______ frames
    -      109.5000   45.0000 -180.0000 68

#__ type_ start__ end____ width___ exp.time_
 40 omega   71.00  109.00   1.0000    4.0000
omega____ theta____ kappa____ phi______ frames
    -      109.5000 -111.0000  -30.0000 38

#__ type_ start__ end____ width___ exp.time_
 41 omega  118.00  169.00   1.0000    4.0000
omega____ theta____ kappa____ phi______ frames
    -      109.5000   45.0000  120.0000 51

#__ type_ start__ end____ width___ exp.time_
 42 omega   76.00  102.00   1.0000    4.0000
omega____ theta____ kappa____ phi______ frames
    -      109.5000   77.0000  120.0000 26

#__ type_ start__ end____ width___ exp.time_
 43 omega   53.00   81.00   1.0000    4.0000
omega____ theta____ kappa____ phi______ frames
    -      109.5000  -30.0000  -60.0000 28

#__ type_ start__ end____ width___ exp.time_
 44 omega   40.00   65.00   1.0000    4.0000
omega____ theta____ kappa____ phi______ frames
    -      109.5000  -94.0000 -180.0000 25

#__ type_ start__ end____ width___ exp.time_
 45 omega   84.00  109.00   1.0000    4.0000
omega____ theta____ kappa____ phi______ frames
    -      109.5000   45.0000 -150.0000 25

#__ type_ start__ end____ width___ exp.time_
 46 omega   84.00  110.00   1.0000    4.0000
omega____ theta____ kappa____ phi______ frames
    -      109.5000   45.0000 -120.0000 26

#__ type_ start__ end____ width___ exp.time_
 47 omega   86.00  111.00   1.0000    4.0000
omega____ theta____ kappa____ phi______ frames
    -      109.5000   45.0000  -90.0000 25

#__ type_ start__ end____ width___ exp.time_
 48 omega   79.00  106.00   1.0000    4.0000
omega____ theta____ kappa____ phi______ frames
    -      109.5000   61.0000  -60.0000 27

#__ type_ start__ end____ width___ exp.time_
 49 omega   76.00  122.00   1.0000    4.0000
omega____ theta____ kappa____ phi______ frames
    -      109.5000   77.0000 -150.0000 46

#__ type_ start__ end____ width___ exp.time_
 50 omega   78.00  104.00   1.0000    4.0000
omega____ theta____ kappa____ phi______ frames
    -      109.5000   15.0000  -90.0000 26

#__ type_ start__ end____ width___ exp.time_
 51 omega   70.00   95.00   1.0000    4.0000
omega____ theta____ kappa____ phi______ frames
    -      109.5000  -45.0000  120.0000 25
;
_diffrn_measurement_device_type 'SuperNova, Dual, Cu at zero, Atlas'
_diffrn_measurement_method '\w scans'
_diffrn_orient_matrix_UB_11 0.0024800000
_diffrn_orient_matrix_UB_12 0.0180359000
_diffrn_orient_matrix_UB_13 -0.1082165000
_diffrn_orient_matrix_UB_21 0.0841760000
_diffrn_orient_matrix_UB_22 0.0048967000
_diffrn_orient_matrix_UB_23 0.0389206000
_diffrn_orient_matrix_UB_31 0.0023486000
_diffrn_orient_matrix_UB_32 -0.1938936000
_diffrn_orient_matrix_UB_33 -0.0090600000
_diffrn_radiation_monochromator mirror
_diffrn_radiation_type CuK\a
_diffrn_radiation_wavelength 1.54184
_diffrn_reflns_av_R_equivalents 0.0290
_diffrn_reflns_av_unetI/netI 0.0181
_diffrn_reflns_Laue_measured_fraction_full 0.999
_diffrn_reflns_Laue_measured_fraction_max 0.997
_diffrn_reflns_limit_h_max 23
_diffrn_reflns_limit_h_min -24
_diffrn_reflns_limit_k_max 8
_diffrn_reflns_limit_k_min -9
_diffrn_reflns_limit_l_max 16
_diffrn_reflns_limit_l_min -17
_diffrn_reflns_number 11965
_diffrn_reflns_point_group_measured_fraction_full 0.999
_diffrn_reflns_point_group_measured_fraction_max 0.997
_diffrn_reflns_theta_full 67.684
_diffrn_reflns_theta_max 74.708
_diffrn_reflns_theta_min 4.837
_diffrn_source 'SuperNova (Cu) X-ray Source'
_exptl_absorpt_coefficient_mu 1.890
_exptl_absorpt_correction_T_max 1.00000
_exptl_absorpt_correction_T_min 0.12334
_exptl_absorpt_correction_type multi-scan
_exptl_absorpt_process_details
;
CrysAlisPro, Agilent Technologies,
Version 1.171.36.28 (release 01-02-2013 CrysAlis171 .NET)
(compiled Feb  1 2013,16:14:44)
Empirical absorption correction using spherical harmonics,
 implemented in SCALE3 ABSPACK scaling algorithm.
;
_exptl_crystal_colour blue
_exptl_crystal_density_diffrn 1.581
_exptl_crystal_description block
_exptl_crystal_F_000 996
_exptl_crystal_size_max 0.2
_exptl_crystal_size_mid 0.1
_exptl_crystal_size_min 0.1
_refine_diff_density_max 0.233
_refine_diff_density_min -0.356
_refine_diff_density_rms 0.053
_refine_ls_extinction_method none
_refine_ls_goodness_of_fit_ref 1.056
_refine_ls_hydrogen_treatment mixed
_refine_ls_matrix_type full
_refine_ls_number_parameters 181
_refine_ls_number_reflns 2071
_refine_ls_number_restraints 9
_refine_ls_restrained_S_all 1.054
_refine_ls_R_factor_all 0.0341
_refine_ls_R_factor_gt 0.0307
_refine_ls_shift/su_max 0.000
_refine_ls_shift/su_mean 0.000
_refine_ls_structure_factor_coef Fsqd
_refine_ls_weighting_details 'w=1/[\s^2^(Fo^2^)+(0.0445P)^2^+1.7652P] where P=(Fo^2^+2Fc^2^)/3'
_refine_ls_weighting_scheme calc
_refine_ls_wR_factor_gt 0.0826
_refine_ls_wR_factor_ref 0.0852
_reflns_Friedel_coverage 0.000
_reflns_number_gt 1874
_reflns_number_total 2071
_reflns_threshold_expression 'I > 2\s(I)'
_cod_data_source_file d2nj00296e2.cif
_cod_data_source_block 2b
_cod_depositor_comments 'Adding full bibliography for 7061330--7061353.cif.'
_cod_database_code 7061344
_shelx_shelxl_version_number 2018/3
_shelx_space_group_comment
;
The symmetry employed for this shelxl refinement is uniquely defined
by the following loop, which should always be used as a source of
symmetry information in preference to the above space-group names.
They are only intended as comments.
;
_shelx_estimated_absorpt_t_max 0.833
_shelx_estimated_absorpt_t_min 0.704
_reflns_odcompleteness_completeness 98.85
_reflns_odcompleteness_iscentric 1
_reflns_odcompleteness_theta 75.12
_olex2_refinement_description
;
1. Fixed Uiso
 At 1.2 times of:
  All C(H) groups, All C(H,H) groups
 At 1.5 times of:
  All C(H,H,H) groups
2. Restrained distances
 N2-H2A
 0.865 with sigma of 0.02
 C21-H2A \\sim H2A-C23
 with sigma of 0.02
3. Rigid bond restraints
 O2, N2, C21, C22, C23
 with sigma for 1-2 distances of 0.005 and sigma for 1-3 distances of 0.005
4. Others
 Fixed Sof: H2A(0.5) Cu1(0.5) O2(0.5) H2(0.5) N2(0.5) C21(0.5) H21A(0.5)
 H21B(0.5) C22(0.5) H22A(0.5) H22B(0.5) C23(0.5) H23A(0.5) H23B(0.5) H23C(0.5)
5.a Secondary CH2 refined with riding coordinates:
 C21(H21A,H21B), C22(H22A,H22B)
5.b Aromatic/amide H refined with riding coordinates:
 C11(H11), C12(H12), C13(H13), C14(H14), C16(H16), C17(H17)
5.c Idealised Me refined as rotating group:
 C23(H23A,H23B,H23C)
;

loop_
_space_group_symop_operation_xyz
'x, y, z'
'-x, y, -z+1/2'
'x+1/2, y+1/2, z'
'-x+1/2, y+1/2, -z+1/2'
'-x, -y, -z'
'x, -y, z-1/2'
'-x+1/2, -y+1/2, -z'
'x+1/2, -y+1/2, z-1/2'

loop_
_atom_site_label
_atom_site_type_symbol
_atom_site_fract_x
_atom_site_fract_y
_atom_site_fract_z
_atom_site_U_iso_or_equiv
_atom_site_adp_type
_atom_site_occupancy
_atom_site_site_symmetry_order
_atom_site_calc_flag
_atom_site_refinement_flags_posn
_atom_site_refinement_flags_adp
_atom_site_refinement_flags_occupancy
_atom_site_disorder_assembly
_atom_site_disorder_group
O1 O 1.04995(6) 0.42715(14) 0.14886(9) 0.0328(3) Uani 1 1 d . . . . .
O11 O 1.05785(6) 0.30575(17) 0.01044(8) 0.0331(3) Uani 1 1 d . . . . .
N1 N 0.92554(6) 0.26491(15) 0.13596(9) 0.0208(3) Uani 1 1 d . . . . .
C10 C 0.85937(7) 0.18939(19) 0.12783(11) 0.0227(3) Uani 1 1 d . . . . .
C11 C 0.82528(8) 0.2184(2) 0.20241(12) 0.0296(3) Uani 1 1 d . . . . .
H11 H 0.847450 0.288300 0.256500 0.036 Uiso 1 1 calc R . . . .
C12 C 0.75946(8) 0.1432(2) 0.19493(13) 0.0351(4) Uani 1 1 d . . . . .
H12 H 0.737648 0.162013 0.244677 0.042 Uiso 1 1 calc R . . . .
C13 C 0.72430(8) 0.0380(2) 0.11331(14) 0.0365(4) Uani 1 1 d . . . . .
H13 H 0.679597 -0.011489 0.109354 0.044 Uiso 1 1 calc R . . . .
C14 C 0.75578(9) 0.0089(2) 0.04032(13) 0.0343(4) Uani 1 1 d . . . . .
H14 H 0.732266 -0.060539 -0.013435 0.041 Uiso 1 1 calc R . . . .
C15 C 0.82425(8) 0.0832(2) 0.04508(11) 0.0270(3) Uani 1 1 d . . . . .
C16 C 0.85923(9) 0.0556(2) -0.02782(12) 0.0332(4) Uani 1 1 d . . . . .
H16 H 0.838045 -0.014973 -0.082007 0.040 Uiso 1 1 calc R . . . .
C17 C 0.92448(9) 0.1327(2) -0.01889(11) 0.0297(3) Uani 1 1 d . . . . .
H17 H 0.948163 0.115547 -0.066777 0.036 Uiso 1 1 calc R . . . .
C18 C 0.95531(8) 0.23850(19) 0.06384(10) 0.0226(3) Uani 1 1 d . . . . .
C19 C 1.02669(8) 0.33038(19) 0.07352(11) 0.0235(3) Uani 1 1 d . . . . .
H2A H 0.9690(12) 0.649(5) 0.1459(15) 0.027(9) Uiso 0.5 1 d D . P A -1
Cu1 Cu 0.98841(4) 0.43329(5) 0.23534(6) 0.0189(2) Uani 0.5 1 d . . P B -1
O2 O 1.11323(12) 0.6331(3) 0.3516(2) 0.0252(5) Uani 0.5 1 d . U P B -1
H2 H 1.100(2) 0.662(5) 0.401(3) 0.035(11) Uiso 0.5 1 d . . P C -1
N2 N 0.96708(12) 0.6602(3) 0.20523(17) 0.0208(5) Uani 0.5 1 d D U P B -1
C21 C 1.0122(2) 0.8059(4) 0.2536(8) 0.0255(11) Uani 0.5 1 d D U P B -1
H21A H 1.001087 0.835096 0.314410 0.031 Uiso 0.5 1 calc R . P B -1
H21B H 1.000560 0.902606 0.208981 0.031 Uiso 0.5 1 calc R . P B -1
C22 C 1.09347(19) 0.7653(5) 0.2788(3) 0.0241(7) Uani 0.5 1 d . U P B -1
H22A H 1.104265 0.730569 0.218523 0.029 Uiso 0.5 1 calc R . P B -1
H22B H 1.122018 0.865617 0.304721 0.029 Uiso 0.5 1 calc R . P B -1
C23 C 0.89056(19) 0.6847(6) 0.2019(4) 0.0305(8) Uani 0.5 1 d D U P B -1
H23A H 0.887699 0.690774 0.268898 0.046 Uiso 0.5 1 calc GR . P B -1
H23B H 0.861644 0.591470 0.167406 0.046 Uiso 0.5 1 calc GR . P B -1
H23C H 0.872358 0.787910 0.167135 0.046 Uiso 0.5 1 calc GR . P B -1

loop_
_atom_site_aniso_label
_atom_site_aniso_U_11
_atom_site_aniso_U_22
_atom_site_aniso_U_33
_atom_site_aniso_U_23
_atom_site_aniso_U_13
_atom_site_aniso_U_12
O1 0.0372(6) 0.0317(6) 0.0404(6) -0.0107(5) 0.0279(5) -0.0121(5)
O11 0.0268(5) 0.0520(8) 0.0246(5) -0.0011(5) 0.0143(4) 0.0001(5)
N1 0.0178(5) 0.0222(6) 0.0228(5) 0.0018(4) 0.0065(4) 0.0009(4)
C10 0.0177(6) 0.0236(7) 0.0252(6) 0.0039(5) 0.0043(5) -0.0002(5)
C11 0.0205(7) 0.0369(9) 0.0317(8) 0.0000(6) 0.0083(6) -0.0031(6)
C12 0.0207(7) 0.0471(10) 0.0386(8) 0.0073(7) 0.0107(6) -0.0031(7)
C13 0.0187(7) 0.0410(10) 0.0445(9) 0.0131(8) 0.0019(6) -0.0056(6)
C14 0.0234(7) 0.0346(9) 0.0367(8) 0.0036(7) -0.0026(6) -0.0065(6)
C15 0.0210(7) 0.0275(8) 0.0275(7) 0.0039(6) 0.0003(5) -0.0003(6)
C16 0.0308(8) 0.0375(9) 0.0255(7) -0.0056(6) 0.0001(6) -0.0011(7)
C17 0.0282(7) 0.0392(9) 0.0215(7) -0.0012(6) 0.0072(6) 0.0035(6)
C18 0.0197(6) 0.0255(7) 0.0224(6) 0.0041(5) 0.0060(5) 0.0037(5)
C19 0.0214(7) 0.0257(7) 0.0252(7) 0.0057(5) 0.0099(5) 0.0045(5)
Cu1 0.0166(5) 0.0208(2) 0.0218(5) -0.00146(16) 0.0094(3) -0.00173(16)
O2 0.0254(11) 0.0279(13) 0.0224(11) 0.0016(10) 0.0072(9) 0.0008(9)
N2 0.0193(11) 0.0236(12) 0.0202(11) 0.0003(9) 0.0071(10) 0.0017(9)
C21 0.030(3) 0.0203(12) 0.0254(17) -0.0029(15) 0.007(3) -0.0004(11)
C22 0.0252(16) 0.0226(18) 0.0253(15) -0.0019(14) 0.0088(12) -0.0045(14)
C23 0.0178(16) 0.032(2) 0.042(3) 0.006(2) 0.0092(16) 0.0084(15)

loop_
_atom_type_symbol
_atom_type_description
_atom_type_scat_dispersion_real
_atom_type_scat_dispersion_imag
_atom_type_scat_source
C C 0.0181 0.0091 'International Tables Vol C Tables 4.2.6.8 and 6.1.1.4'
H H 0.0000 0.0000 'International Tables Vol C Tables 4.2.6.8 and 6.1.1.4'
Cu Cu -1.9646 0.5888 'International Tables Vol C Tables 4.2.6.8 and 6.1.1.4'
N N 0.0311 0.0180 'International Tables Vol C Tables 4.2.6.8 and 6.1.1.4'
O O 0.0492 0.0322 'International Tables Vol C Tables 4.2.6.8 and 6.1.1.4'

loop_
_geom_angle_atom_site_label_1
_geom_angle_atom_site_label_2
_geom_angle_atom_site_label_3
_geom_angle
_geom_angle_site_symmetry_1
_geom_angle_site_symmetry_3
_geom_angle_publ_flag
C19 O1 Cu1 114.21(9) . . ?
C10 N1 Cu1 132.76(11) . . ?
C18 N1 C10 118.24(13) . . ?
C18 N1 Cu1 108.80(10) . . ?
N1 C10 C11 119.63(13) . . ?
N1 C10 C15 121.16(14) . . ?
C11 C10 C15 119.21(13) . . ?
C12 C11 C10 119.94(15) . . ?
C11 C12 C13 121.23(16) . . ?
C14 C13 C12 119.96(15) . . ?
C13 C14 C15 120.88(16) . . ?
C14 C15 C10 118.77(15) . . ?
C16 C15 C10 118.24(14) . . ?
C16 C15 C14 122.98(15) . . ?
C17 C16 C15 119.72(14) . . ?
C16 C17 C18 118.94(14) . . ?
N1 C18 C17 123.65(14) . . ?
N1 C18 C19 116.50(13) . . ?
C17 C18 C19 119.85(13) . . ?
O1 C19 C18 116.06(12) . . ?
O11 C19 O1 124.84(14) . . ?
O11 C19 C18 119.09(14) . . ?
O1 Cu1 N1 84.40(6) . . ?
N2 Cu1 O1 90.93(9) . . ?
N2 Cu1 N1 115.65(8) . . ?
C21 N2 Cu1 126.3(3) . . ?
C23 N2 Cu1 106.4(2) . . ?
C23 N2 C21 110.7(4) . . ?
N2 C21 C22 110.9(3) . . ?
O2 C22 C21 110.4(4) . . ?

loop_
_geom_bond_atom_site_label_1
_geom_bond_atom_site_label_2
_geom_bond_distance
_geom_bond_site_symmetry_2
_geom_bond_publ_flag
O1 C19 1.2700(19) . ?
O1 Cu1 1.9379(15) . ?
O11 C19 1.2270(18) . ?
N1 C10 1.3774(18) . ?
N1 C18 1.3232(19) . ?
N1 Cu1 2.0353(13) . ?
C10 C11 1.414(2) . ?
C10 C15 1.424(2) . ?
C11 C12 1.372(2) . ?
C12 C13 1.409(3) . ?
C13 C14 1.360(3) . ?
C14 C15 1.424(2) . ?
C15 C16 1.403(2) . ?
C16 C17 1.365(2) . ?
C17 C18 1.406(2) . ?
C18 C19 1.521(2) . ?
Cu1 N2 1.861(2) . ?
O2 C22 1.429(4) . ?
N2 C21 1.476(5) . ?
N2 C23 1.469(4) . ?
C21 C22 1.525(5) . ?

loop_
_geom_hbond_atom_site_label_D
_geom_hbond_atom_site_label_H
_geom_hbond_atom_site_label_A
_geom_hbond_distance_DH
_geom_hbond_distance_HA
_geom_hbond_distance_DA
_geom_hbond_angle_DHA
_geom_hbond_site_symmetry_A
_geom_hbond_publ_flag
N2 H2A O11 0.849(19) 2.12(2) 2.927(3) 158(3) 5_765 yes
O2 H2 O11 0.85(5) 1.95(5) 2.792(3) 170(4) 6_566 yes
